data_7152051
loop_
_publ_author_name
'Maether, Marie-Pierre'
'Bernat, Virginie'
'Maturano, Marie'
'Andr\'e-Barr\`es, Christiane'
'Ladeira, Sonia'
'Valentin, Alexis'
'Vial, Henri'
'Payrastre, Corinne'

_publ_section_title
;
 Synthesis and antiplasmodial activity of streptocyanine/peroxide and
 streptocyanine/4-aminoquinoline hybrid dyes.
;
_journal_issue 21
_journal_name_full 'Organic &amp; biomolecular chemistry'
_journal_page_first 7400
_journal_page_last 7410
_journal_paper_doi 10.1039/c1ob06048a
_journal_volume 9
_journal_year 2011
_chemical_compound_source 'synthesis as described'
_chemical_formula_moiety 'C34 H34 B Cl F6 N4 O0.50'
_chemical_formula_sum 'C34 H34 B Cl F6 N4 O0.5'
_chemical_formula_weight 666.91
_chemical_name_systematic
;
?
;
_space_group_IT_number 14
_symmetry_cell_setting monoclinic
_symmetry_Int_Tables_number 14
_symmetry_space_group_name_Hall '-P 2ybc'
_symmetry_space_group_name_H-M 'P 1 21/c 1'
_atom_sites_solution_hydrogens geom
_atom_sites_solution_primary direct
_atom_sites_solution_secondary difmap
_cell_angle_alpha 90
_cell_angle_beta 112.4820(10)
_cell_angle_gamma 90
_cell_formula_units_Z 4
_cell_length_a 17.3524(3)
_cell_length_b 11.5299(2)
_cell_length_c 18.2276(3)
_cell_measurement_reflns_used 9981
_cell_measurement_temperature 193(2)
_cell_measurement_theta_max 26.36
_cell_measurement_theta_min 2.18
_cell_measurement_wavelength 0.71073
_cell_volume 3369.66(10)
_computing_cell_refinement 'Bruker SMART'
_computing_data_collection 'Bruker SMART'
_computing_data_reduction 'Bruker SAINT'
_computing_molecular_graphics 'Ortep-3 for Windows (Farrugia, 1997)'
_computing_publication_material 'WinGX publication routines (Farrugia, 1999)'
_computing_structure_refinement 'SHELXL-97 (Sheldrick, 2008)'
_computing_structure_solution 'SHELXS-97 (Sheldrick, 1990)'
_diffrn_ambient_temperature 193(2)
_diffrn_measured_fraction_theta_full 0.992
_diffrn_measured_fraction_theta_max 0.992
_diffrn_measurement_device_type 'CCD area detector'
_diffrn_measurement_method 'phi and omega scans'
_diffrn_radiation_monochromator graphite
_diffrn_radiation_probe x-ray
_diffrn_radiation_source 'fine-focus sealed tube'
_diffrn_radiation_type MoK\a
_diffrn_radiation_wavelength 0.71073
_diffrn_reflns_av_R_equivalents 0.0366
_diffrn_reflns_av_unetI/netI 0.0248
_diffrn_reflns_limit_h_max 22
_diffrn_reflns_limit_h_min -22
_diffrn_reflns_limit_k_max 14
_diffrn_reflns_limit_k_min -14
_diffrn_reflns_limit_l_max 23
_diffrn_reflns_limit_l_min -23
_diffrn_reflns_number 49681
_diffrn_reflns_theta_full 27.13
_diffrn_reflns_theta_max 27.13
_diffrn_reflns_theta_min 2.14
_exptl_absorpt_coefficient_mu 0.178
_exptl_absorpt_correction_T_max 0.9568
_exptl_absorpt_correction_T_min 0.9068
_exptl_absorpt_correction_type multi-scan
_exptl_absorpt_process_details 'SADABS (Bruker-AXS)'
_exptl_crystal_colour orange
_exptl_crystal_density_diffrn 1.315
_exptl_crystal_density_method 'not measured'
_exptl_crystal_description block
_exptl_crystal_F_000 1384
_exptl_crystal_size_max 0.56
_exptl_crystal_size_mid 0.34
_exptl_crystal_size_min 0.25
_refine_diff_density_max 0.825
_refine_diff_density_min -0.826
_refine_diff_density_rms 0.06
_refine_ls_extinction_method none
_refine_ls_goodness_of_fit_ref 1.056
_refine_ls_hydrogen_treatment constr
_refine_ls_matrix_type full
_refine_ls_number_parameters 471
_refine_ls_number_reflns 7401
_refine_ls_number_restraints 168
_refine_ls_restrained_S_all 1.076
_refine_ls_R_factor_all 0.0914
_refine_ls_R_factor_gt 0.0683
_refine_ls_shift/su_max 0.021
_refine_ls_shift/su_mean 0
_refine_ls_structure_factor_coef Fsqd
_refine_ls_weighting_details 'calc w=1/[\s^2^(Fo^2^)+(0.1076P)^2^+2.8065P] where P=(Fo^2^+2Fc^2^)/3'
_refine_ls_weighting_scheme calc
_refine_ls_wR_factor_gt 0.1917
_refine_ls_wR_factor_ref 0.2135
_reflns_number_gt 5350
_reflns_number_total 7401
_reflns_threshold_expression >2sigma(I)
_cod_data_source_file c1ob06048a.txt
_cod_data_source_block 18b
_cod_original_sg_symbol_H-M 'P 21/c'
_cod_original_formula_sum 'C34 H34 B Cl F6 N4 O0.50'
_cod_database_code 7152051

loop_
_symmetry_equiv_pos_as_xyz
'x, y, z'
'-x, y+1/2, -z+1/2'
'-x, -y, -z'
'x, -y-1/2, z-1/2'

loop_
_atom_site_label
_atom_site_type_symbol
_atom_site_fract_x
_atom_site_fract_y
_atom_site_fract_z
_atom_site_U_iso_or_equiv
_atom_site_adp_type
_atom_site_occupancy
_atom_site_symmetry_multiplicity
_atom_site_calc_flag
_atom_site_refinement_flags
_atom_site_disorder_assembly
_atom_site_disorder_group
C1 C 0.08980(17) 0.3716(3) 0.30980(16) 0.0440(7) Uani 1 1 d . . .
C2 C 0.13140(17) 0.3199(3) 0.38426(16) 0.0422(6) Uani 1 1 d . . .
H2 H 0.111 0.2501 0.398 0.051 Uiso 1 1 calc R . .
C3 C 0.20205(16) 0.3720(2) 0.43686(15) 0.0379(6) Uani 1 1 d . . .
H3 H 0.2306 0.3373 0.4873 0.045 Uiso 1 1 calc R . .
C4 C 0.23344(16) 0.4759(2) 0.41790(14) 0.0343(5) Uani 1 1 d . . .
C5 C 0.18592(17) 0.5320(2) 0.34472(15) 0.0399(6) Uani 1 1 d . . .
C6 C 0.11447(18) 0.4748(3) 0.29018(16) 0.0462(7) Uani 1 1 d . . .
H6 H 0.0839 0.5088 0.2399 0.055 Uiso 1 1 calc R . .
C7 C 0.2709(2) 0.6901(3) 0.37665(18) 0.0485(7) Uani 1 1 d . . .
H7 H 0.2838 0.7659 0.3643 0.058 Uiso 1 1 calc R . .
C8 C 0.32469(18) 0.6415(3) 0.44926(16) 0.0421(6) Uani 1 1 d . . .
H8 H 0.3721 0.6833 0.4832 0.051 Uiso 1 1 calc R . .
C9 C 0.30755(16) 0.5326(2) 0.47030(14) 0.0351(5) Uani 1 1 d . . .
C10 C 0.39837(17) 0.3703(2) 0.53543(16) 0.0419(6) Uani 1 1 d . . .
H10A H 0.445 0.3883 0.5187 0.05 Uiso 1 1 calc R . .
H10B H 0.3583 0.3201 0.4944 0.05 Uiso 1 1 calc R . .
C11 C 0.43143(18) 0.3069(2) 0.61430(17) 0.0464(7) Uani 1 1 d . . .
H11A H 0.3843 0.2839 0.6291 0.056 Uiso 1 1 calc R . .
H11B H 0.4609 0.2356 0.6094 0.056 Uiso 1 1 calc R . .
C12 C 0.41668(16) 0.5534(2) 0.60235(15) 0.0367(6) Uani 1 1 d . . .
H12A H 0.3895 0.6271 0.6068 0.044 Uiso 1 1 calc R . .
H12B H 0.4635 0.572 0.586 0.044 Uiso 1 1 calc R . .
C13 C 0.44976(16) 0.4929(2) 0.68200(15) 0.0380(6) Uani 1 1 d . . .
H13A H 0.4913 0.5431 0.7217 0.046 Uiso 1 1 calc R . .
H13B H 0.4034 0.4787 0.6999 0.046 Uiso 1 1 calc R . .
C14 C 0.56465(15) 0.3486(2) 0.72588(14) 0.0315(5) Uani 1 1 d . . .
C15 C 0.61731(16) 0.4349(2) 0.78513(15) 0.0357(5) Uani 1 1 d . . .
C16 C 0.6232(2) 0.4328(3) 0.86329(17) 0.0527(7) Uani 1 1 d . . .
H16 H 0.5892 0.3814 0.8785 0.063 Uiso 1 1 calc R . .
C17 C 0.6790(3) 0.5061(3) 0.9193(2) 0.0675(10) Uani 1 1 d . . .
H17 H 0.6838 0.5053 0.9729 0.081 Uiso 1 1 calc R . .
C18 C 0.7267(2) 0.5790(3) 0.8953(2) 0.0667(10) Uani 1 1 d . . .
C19 C 0.7209(2) 0.5854(3) 0.8187(3) 0.0669(10) Uani 1 1 d . . .
H19 H 0.7538 0.639 0.8038 0.08 Uiso 1 1 calc R . .
C20 C 0.66585(19) 0.5120(3) 0.7631(2) 0.0504(7) Uani 1 1 d . . .
H20 H 0.6613 0.5144 0.7095 0.06 Uiso 1 1 calc R . .
C21 C 0.59891(15) 0.2394(2) 0.72304(15) 0.0329(5) Uani 1 1 d . . .
H21 H 0.5662 0.1833 0.6861 0.04 Uiso 1 1 calc R . .
C22 C 0.67942(15) 0.2121(2) 0.77313(14) 0.0309(5) Uani 1 1 d . . .
H22 H 0.7086 0.2671 0.8128 0.037 Uiso 1 1 calc R . .
C23 C 0.72111(15) 0.1103(2) 0.77000(14) 0.0324(5) Uani 1 1 d . . .
H23 H 0.6924 0.0524 0.7324 0.039 Uiso 1 1 calc R . .
C24 C 0.80397(15) 0.0907(2) 0.82061(14) 0.0317(5) Uani 1 1 d . . .
C25 C 0.84459(14) 0.1764(2) 0.88560(14) 0.0313(5) Uani 1 1 d . . .
C26 C 0.83246(18) 0.1695(3) 0.95629(16) 0.0454(7) Uani 1 1 d . . .
H26 H 0.8031 0.1053 0.9656 0.054 Uiso 1 1 calc R . .
C27 C 0.8626(2) 0.2550(3) 1.01366(17) 0.0544(8) Uani 1 1 d . . .
H27 H 0.8543 0.2501 1.0621 0.065 Uiso 1 1 calc R . .
C28 C 0.90462(19) 0.3464(3) 0.99887(17) 0.0498(7) Uani 1 1 d . . .
C29 C 0.9187(2) 0.3557(3) 0.93032(18) 0.0536(8) Uani 1 1 d . . .
H29 H 0.9492 0.4194 0.9222 0.064 Uiso 1 1 calc R . .
C30 C 0.88757(19) 0.2707(3) 0.87268(16) 0.0465(7) Uani 1 1 d . . .
H30 H 0.8957 0.2769 0.8242 0.056 Uiso 1 1 calc R . .
C31 C 0.81240(18) -0.0840(2) 0.74733(18) 0.0481(7) Uani 1 1 d . . .
H31A H 0.7532 -0.0987 0.7382 0.058 Uiso 1 1 calc R . .
H31B H 0.8429 -0.1584 0.7621 0.058 Uiso 1 1 calc R . .
C32 C 0.93265(16) -0.0275(3) 0.87022(18) 0.0454(7) Uani 1 1 d . . .
H32A H 0.9599 0.0445 0.8975 0.055 Uiso 1 1 calc R . .
H32B H 0.9661 -0.059 0.8413 0.055 Uiso 1 1 calc R . .
C33 C 0.9302(2) -0.1150(3) 0.9311(2) 0.0663(10) Uani 1 1 d . . .
H33A H 0.9008 -0.0816 0.9625 0.1 Uiso 1 1 calc R . .
H33B H 0.9873 -0.1351 0.9663 0.1 Uiso 1 1 calc R . .
H33C H 0.9011 -0.185 0.904 0.1 Uiso 1 1 calc R . .
N1 N 0.20455(16) 0.6397(2) 0.32470(14) 0.0492(6) Uani 1 1 d . . .
N2 N 0.35649(13) 0.47931(18) 0.54246(12) 0.0350(5) Uani 1 1 d . . .
N3 N 0.48888(13) 0.38177(18) 0.67632(13) 0.0370(5) Uani 1 1 d . . .
N4 N 0.84787(13) -0.00060(19) 0.81332(13) 0.0375(5) Uani 1 1 d . . .
F1 F 0.78183(17) 0.6495(2) 0.95070(17) 0.1075(10) Uani 1 1 d . . .
F2 F 0.93378(16) 0.4314(2) 1.05487(12) 0.0787(7) Uani 1 1 d . . .
Cl1 Cl 0.00244(5) 0.30060(9) 0.24209(5) 0.0639(3) Uani 1 1 d . . .
C34 C 0.8180(2) -0.0391(3) 0.6716(2) 0.0644(9) Uani 1 1 d . . .
H34A H 0.7881 0.0348 0.657 0.097 Uiso 1 1 calc R . .
H34B H 0.7929 -0.0955 0.6289 0.097 Uiso 1 1 calc R . .
H34C H 0.8767 -0.0274 0.6798 0.097 Uiso 1 1 calc R . .
B1 B 0.4170(5) 0.2003(8) 0.3631(5) 0.0898(7) Uani 0.68 1 d PDU A 1
F3 F 0.4477(2) 0.2492(4) 0.3071(2) 0.0934(8) Uani 0.68 1 d PDU A 1
F4 F 0.4800(4) 0.2154(6) 0.4373(3) 0.0874(9) Uani 0.68 1 d PDU A 1
F5 F 0.3415(3) 0.2506(4) 0.3562(3) 0.0868(8) Uani 0.68 1 d PDU A 1
F6 F 0.4064(2) 0.0855(3) 0.3465(2) 0.0935(8) Uani 0.68 1 d PDU A 1
B1' B 0.4081(10) 0.1916(14) 0.3696(9) 0.0902(7) Uani 0.32 1 d PDU B 2
F3' F 0.3949(5) 0.1645(8) 0.2930(5) 0.0922(9) Uani 0.32 1 d PDU B 2
F4' F 0.4844(8) 0.2267(14) 0.4179(6) 0.0889(11) Uani 0.32 1 d PDU B 2
F5' F 0.3552(7) 0.2872(8) 0.3600(7) 0.0882(10) Uani 0.32 1 d PDU B 2
F6' F 0.3800(5) 0.1135(8) 0.4093(5) 0.0969(10) Uani 0.32 1 d PDU B 2
O1 O 0.5911(5) 0.0934(7) 0.5540(5) 0.114(2) Uani 0.5 1 d PU . .

loop_
_atom_site_aniso_label
_atom_site_aniso_U_11
_atom_site_aniso_U_22
_atom_site_aniso_U_33
_atom_site_aniso_U_23
_atom_site_aniso_U_13
_atom_site_aniso_U_12
C1 0.0343(13) 0.0590(18) 0.0358(14) -0.0050(12) 0.0102(11) 0.0104(12)
C2 0.0406(14) 0.0439(15) 0.0400(14) 0.0006(12) 0.0132(12) 0.0060(12)
C3 0.0398(13) 0.0403(14) 0.0308(12) 0.0058(10) 0.0104(11) 0.0111(11)
C4 0.0361(13) 0.0398(13) 0.0293(12) 0.0033(10) 0.0152(10) 0.0115(10)
C5 0.0420(14) 0.0484(15) 0.0322(13) 0.0086(11) 0.0174(11) 0.0138(12)
C6 0.0427(15) 0.0642(19) 0.0290(13) 0.0082(12) 0.0104(11) 0.0175(14)
C7 0.0601(18) 0.0467(16) 0.0455(16) 0.0143(13) 0.0278(15) 0.0087(14)
C8 0.0457(15) 0.0450(15) 0.0391(14) 0.0062(12) 0.0200(12) 0.0042(12)
C9 0.0398(13) 0.0393(13) 0.0302(12) 0.0042(10) 0.0179(11) 0.0099(11)
C10 0.0393(14) 0.0392(14) 0.0395(14) -0.0080(11) 0.0063(11) 0.0090(11)
C11 0.0388(14) 0.0323(14) 0.0493(16) -0.0034(12) -0.0042(12) 0.0045(11)
C12 0.0398(13) 0.0332(13) 0.0364(13) -0.0022(10) 0.0140(11) 0.0053(10)
C13 0.0365(13) 0.0376(14) 0.0351(13) -0.0029(10) 0.0084(11) 0.0097(11)
C14 0.0319(12) 0.0322(12) 0.0282(11) 0.0039(9) 0.0088(9) 0.0020(10)
C15 0.0337(12) 0.0322(12) 0.0351(12) -0.0007(10) 0.0065(10) 0.0057(10)
C16 0.065(2) 0.0490(17) 0.0369(15) -0.0039(13) 0.0116(14) 0.0007(15)
C17 0.085(3) 0.060(2) 0.0393(17) -0.0118(15) 0.0031(17) 0.0088(19)
C18 0.057(2) 0.0447(18) 0.071(2) -0.0285(17) -0.0054(17) 0.0019(15)
C19 0.060(2) 0.0486(19) 0.089(3) -0.0202(18) 0.0239(19) -0.0151(16)
C20 0.0503(17) 0.0457(16) 0.0549(18) -0.0106(14) 0.0199(14) -0.0088(13)
C21 0.0303(12) 0.0307(12) 0.0343(12) 0.0001(10) 0.0086(10) -0.0015(9)
C22 0.0311(12) 0.0315(12) 0.0288(11) 0.0027(9) 0.0100(9) -0.0024(9)
C23 0.0293(12) 0.0307(12) 0.0335(12) 0.0020(10) 0.0078(10) -0.0019(9)
C24 0.0303(12) 0.0306(12) 0.0335(12) 0.0053(9) 0.0115(10) -0.0005(9)
C25 0.0262(11) 0.0350(12) 0.0287(11) 0.0053(9) 0.0062(9) 0.0018(9)
C26 0.0414(15) 0.0587(18) 0.0376(14) 0.0025(13) 0.0169(12) -0.0102(13)
C27 0.0529(18) 0.078(2) 0.0349(14) -0.0065(14) 0.0201(13) -0.0115(16)
C28 0.0525(17) 0.0517(17) 0.0371(14) -0.0087(13) 0.0080(13) -0.0066(14)
C29 0.068(2) 0.0460(17) 0.0426(15) -0.0018(13) 0.0166(14) -0.0221(15)
C30 0.0588(18) 0.0470(16) 0.0346(13) 0.0001(12) 0.0190(13) -0.0154(13)
C31 0.0427(15) 0.0342(14) 0.0559(17) -0.0079(12) 0.0061(13) 0.0085(12)
C32 0.0280(12) 0.0464(16) 0.0551(17) 0.0023(13) 0.0084(12) 0.0061(11)
C33 0.0508(19) 0.063(2) 0.069(2) 0.0253(18) 0.0049(16) 0.0129(16)
N1 0.0562(15) 0.0553(15) 0.0372(12) 0.0169(11) 0.0191(11) 0.0134(12)
N2 0.0379(11) 0.0331(11) 0.0311(10) 0.0011(8) 0.0099(9) 0.0083(9)
N3 0.0329(11) 0.0327(11) 0.0367(11) -0.0017(9) 0.0035(9) 0.0046(9)
N4 0.0305(10) 0.0359(11) 0.0407(12) 0.0021(9) 0.0077(9) 0.0039(9)
F1 0.0958(18) 0.0778(16) 0.105(2) -0.0548(15) -0.0104(15) -0.0141(14)
F2 0.1005(17) 0.0772(14) 0.0533(11) -0.0295(10) 0.0237(11) -0.0270(13)
Cl1 0.0457(4) 0.0843(6) 0.0469(4) -0.0085(4) 0.0012(3) 0.0009(4)
C34 0.076(2) 0.062(2) 0.0492(18) -0.0118(16) 0.0172(17) 0.0115(18)
B1 0.0840(12) 0.0912(14) 0.0901(13) -0.0303(12) 0.0287(11) -0.0136(11)
F3 0.0891(14) 0.0979(16) 0.0928(15) -0.0232(14) 0.0345(13) -0.0102(13)
F4 0.0806(14) 0.0894(16) 0.0878(17) -0.0326(15) 0.0271(14) -0.0148(12)
F5 0.0807(15) 0.0904(17) 0.0857(14) -0.0322(15) 0.0277(13) -0.0124(14)
F6 0.0870(14) 0.0883(15) 0.0956(15) -0.0333(13) 0.0241(12) -0.0177(12)
B1' 0.0843(12) 0.0914(14) 0.0905(13) -0.0302(12) 0.0284(11) -0.0137(11)
F3' 0.0876(15) 0.0936(17) 0.0918(16) -0.0307(14) 0.0302(14) -0.0123(14)
F4' 0.0811(15) 0.0902(17) 0.0909(18) -0.0318(17) 0.0277(16) -0.0164(14)
F5' 0.0835(16) 0.0910(18) 0.0868(16) -0.0296(17) 0.0289(15) -0.0104(15)
F6' 0.0885(16) 0.0948(17) 0.0973(17) -0.0243(16) 0.0241(15) -0.0183(15)
O1 0.116(2) 0.113(2) 0.112(2) 0.0007(10) 0.0418(13) -0.0029(10)

loop_
_atom_type_symbol
_atom_type_description
_atom_type_scat_dispersion_real
_atom_type_scat_dispersion_imag
_atom_type_scat_source
C C 0.0033 0.0016 'International Tables Vol C Tables 4.2.6.8 and 6.1.1.4'
H H 0 0 'International Tables Vol C Tables 4.2.6.8 and 6.1.1.4'
B B 0.0013 0.0007 'International Tables Vol C Tables 4.2.6.8 and 6.1.1.4'
N N 0.0061 0.0033 'International Tables Vol C Tables 4.2.6.8 and 6.1.1.4'
F F 0.0171 0.0103 'International Tables Vol C Tables 4.2.6.8 and 6.1.1.4'
Cl Cl 0.1484 0.1585 'International Tables Vol C Tables 4.2.6.8 and 6.1.1.4'
O O 0.0106 0.006 'International Tables Vol C Tables 4.2.6.8 and 6.1.1.4'

loop_
_geom_angle_atom_site_label_1
_geom_angle_atom_site_label_2
_geom_angle_atom_site_label_3
_geom_angle
C6 C1 C2 122.0(3)
C6 C1 Cl1 120.0(2)
C2 C1 Cl1 118.0(2)
C3 C2 C1 118.8(3)
C3 C2 H2 120.6
C1 C2 H2 120.6
C2 C3 C4 121.7(2)
C2 C3 H3 119.2
C4 C3 H3 119.2
C3 C4 C5 118.3(2)
C3 C4 C9 123.8(2)
C5 C4 C9 117.8(2)
N1 C5 C6 117.8(2)
N1 C5 C4 123.4(3)
C6 C5 C4 118.8(3)
C1 C6 C5 120.1(2)
C1 C6 H6 120
C5 C6 H6 120
N1 C7 C8 125.6(3)
N1 C7 H7 117.2
C8 C7 H7 117.2
C9 C8 C7 119.1(3)
C9 C8 H8 120.4
C7 C8 H8 120.4
C8 C9 N2 122.8(2)
C8 C9 C4 117.7(2)
N2 C9 C4 119.4(2)
N2 C10 C11 110.3(2)
N2 C10 H10A 109.6
C11 C10 H10A 109.6
N2 C10 H10B 109.6
C11 C10 H10B 109.6
H10A C10 H10B 108.1
N3 C11 C10 110.2(2)
N3 C11 H11A 109.6
C10 C11 H11A 109.6
N3 C11 H11B 109.6
C10 C11 H11B 109.6
H11A C11 H11B 108.1
N2 C12 C13 110.3(2)
N2 C12 H12A 109.6
C13 C12 H12A 109.6
N2 C12 H12B 109.6
C13 C12 H12B 109.6
H12A C12 H12B 108.1
N3 C13 C12 110.5(2)
N3 C13 H13A 109.5
C12 C13 H13A 109.5
N3 C13 H13B 109.5
C12 C13 H13B 109.5
H13A C13 H13B 108.1
N3 C14 C21 123.7(2)
N3 C14 C15 118.0(2)
C21 C14 C15 118.3(2)
C20 C15 C16 119.6(3)
C20 C15 C14 119.3(2)
C16 C15 C14 120.9(3)
C15 C16 C17 119.9(3)
C15 C16 H16 120
C17 C16 H16 120
C18 C17 C16 118.5(3)
C18 C17 H17 120.7
C16 C17 H17 120.7
F1 C18 C17 118.1(4)
F1 C18 C19 118.9(4)
C17 C18 C19 123.0(3)
C18 C19 C20 118.5(3)
C18 C19 H19 120.7
C20 C19 H19 120.7
C19 C20 C15 120.4(3)
C19 C20 H20 119.8
C15 C20 H20 119.8
C22 C21 C14 121.1(2)
C22 C21 H21 119.4
C14 C21 H21 119.4
C21 C22 C23 125.2(2)
C21 C22 H22 117.4
C23 C22 H22 117.4
C22 C23 C24 121.9(2)
C22 C23 H23 119
C24 C23 H23 119
N4 C24 C23 122.9(2)
N4 C24 C25 119.0(2)
C23 C24 C25 118.0(2)
C26 C25 C30 119.1(2)
C26 C25 C24 120.3(2)
C30 C25 C24 120.3(2)
C25 C26 C27 120.9(3)
C25 C26 H26 119.6
C27 C26 H26 119.6
C28 C27 C26 118.4(3)
C28 C27 H27 120.8
C26 C27 H27 120.8
F2 C28 C29 118.9(3)
F2 C28 C27 118.7(3)
C29 C28 C27 122.5(3)
C28 C29 C30 118.9(3)
C28 C29 H29 120.5
C30 C29 H29 120.5
C29 C30 C25 120.2(3)
C29 C30 H30 119.9
C25 C30 H30 119.9
N4 C31 C34 111.6(3)
N4 C31 H31A 109.3
C34 C31 H31A 109.3
N4 C31 H31B 109.3
C34 C31 H31B 109.3
H31A C31 H31B 108
N4 C32 C33 110.9(2)
N4 C32 H32A 109.5
C33 C32 H32A 109.5
N4 C32 H32B 109.5
C33 C32 H32B 109.5
H32A C32 H32B 108
C32 C33 H33A 109.5
C32 C33 H33B 109.5
H33A C33 H33B 109.5
C32 C33 H33C 109.5
H33A C33 H33C 109.5
H33B C33 H33C 109.5
C7 N1 C5 116.2(2)
C9 N2 C12 116.5(2)
C9 N2 C10 115.5(2)
C12 N2 C10 109.03(19)
C14 N3 C11 123.7(2)
C14 N3 C13 124.3(2)
C11 N3 C13 111.7(2)
C24 N4 C32 123.4(2)
C24 N4 C31 121.2(2)
C32 N4 C31 115.4(2)
C31 C34 H34A 109.5
C31 C34 H34B 109.5
H34A C34 H34B 109.5
C31 C34 H34C 109.5
H34A C34 H34C 109.5
H34B C34 H34C 109.5
F6 B1 F4 109.2(7)
F6 B1 F5 110.1(7)
F4 B1 F5 113.5(7)
F6 B1 F3 106.4(6)
F4 B1 F3 106.0(6)
F5 B1 F3 111.4(7)
F4' B1' F6' 108.4(13)
F4' B1' F3' 118.6(13)
F6' B1' F3' 116.1(13)
F4' B1' F5' 106.2(14)
F6' B1' F5' 103.7(12)
F3' B1' F5' 101.9(12)

loop_
_geom_bond_atom_site_label_1
_geom_bond_atom_site_label_2
_geom_bond_distance
C1 C6 1.358(5)
C1 C2 1.403(4)
C1 Cl1 1.749(3)
C2 C3 1.372(4)
C2 H2 0.95
C3 C4 1.413(4)
C3 H3 0.95
C4 C5 1.427(3)
C4 C9 1.433(4)
C5 N1 1.367(4)
C5 C6 1.420(4)
C6 H6 0.95
C7 N1 1.314(4)
C7 C8 1.411(4)
C7 H7 0.95
C8 C9 1.378(4)
C8 H8 0.95
C9 N2 1.405(3)
C10 N2 1.481(3)
C10 C11 1.517(4)
C10 H10A 0.99
C10 H10B 0.99
C11 N3 1.468(3)
C11 H11A 0.99
C11 H11B 0.99
C12 N2 1.463(3)
C12 C13 1.513(4)
C12 H12A 0.99
C12 H12B 0.99
C13 N3 1.472(3)
C13 H13A 0.99
C13 H13B 0.99
C14 N3 1.335(3)
C14 C21 1.401(3)
C14 C15 1.496(3)
C15 C20 1.385(4)
C15 C16 1.389(4)
C16 C17 1.392(5)
C16 H16 0.95
C17 C18 1.363(6)
C17 H17 0.95
C18 F1 1.362(4)
C18 C19 1.363(6)
C19 C20 1.384(4)
C19 H19 0.95
C20 H20 0.95
C21 C22 1.382(3)
C21 H21 0.95
C22 C23 1.391(3)
C22 H22 0.95
C23 C24 1.398(3)
C23 H23 0.95
C24 N4 1.335(3)
C24 C25 1.496(3)
C25 C26 1.385(4)
C25 C30 1.388(4)
C26 C27 1.386(4)
C26 H26 0.95
C27 C28 1.366(5)
C27 H27 0.95
C28 F2 1.365(3)
C28 C29 1.366(4)
C29 C30 1.387(4)
C29 H29 0.95
C30 H30 0.95
C31 N4 1.478(4)
C31 C34 1.512(5)
C31 H31A 0.99
C31 H31B 0.99
C32 N4 1.473(3)
C32 C33 1.512(5)
C32 H32A 0.99
C32 H32B 0.99
C33 H33A 0.98
C33 H33B 0.98
C33 H33C 0.98
C34 H34A 0.98
C34 H34B 0.98
C34 H34C 0.98
B1 F6 1.355(10)
B1 F4 1.387(9)
B1 F5 1.395(9)
B1 F3 1.434(9)
B1' F4' 1.342(15)
B1' F6' 1.357(15)
B1' F3' 1.362(15)
B1' F5' 1.402(15)
